data_1565310
loop_
_publ_author_name
'Salonen, Pasi'
'Peuronen, Anssi'
'Lehtonen, Ari'

_publ_section_title
;
 Bioinspired Mo, W and V complexes bearing a highly
 hydroxyl-functionalized Schiff base ligand
;
_journal_name_full 'Inorganica Chimica Acta'
_journal_page_first 119414
_journal_paper_doi 10.1016/j.ica.2020.119414
_journal_volume 503
_journal_year 2020
_chemical_formula_moiety 'C19 H29 Mo N O6'
_chemical_formula_sum 'C19 H29 Mo N O6'
_chemical_formula_weight 463.37
_space_group_crystal_system monoclinic
_space_group_IT_number 14
_space_group_name_Hall '-P 2ybc'
_space_group_name_H-M_alt 'P 1 21/c 1'
_atom_sites_solution_hydrogens mixed
_atom_sites_solution_primary direct
_cell_angle_alpha 90
_cell_angle_beta 97.8025(19)
_cell_angle_gamma 90
_cell_formula_units_Z 4
_cell_length_a 16.0460(3)
_cell_length_b 11.62451(18)
_cell_length_c 11.1879(2)
_cell_measurement_reflns_used 6394
_cell_measurement_temperature 119.97(17)
_cell_measurement_theta_max 28.9100
_cell_measurement_theta_min 2.1520
_cell_volume 2067.52(6)
_computing_cell_refinement 'CrysAlisPro 1.171.39.43c (Rigaku OD, 2018)'
_computing_data_collection 'CrysAlisPro 1.171.39.43c (Rigaku OD, 2018)'
_computing_data_reduction 'CrysAlisPro 1.171.39.43c (Rigaku OD, 2018)'
_computing_molecular_graphics 'Olex2 (Dolomanov et al., 2009)'
_computing_publication_material 'Olex2 (Dolomanov et al., 2009)'
_computing_structure_refinement 'ShelXL (Sheldrick, 2015)'
_computing_structure_solution 'ShelXS (Sheldrick, 2008)'
_diffrn_ambient_environment N~2~
_diffrn_ambient_temperature 119.97(17)
_diffrn_detector 'CCD plate'
_diffrn_detector_area_resol_mean 16.0107
_diffrn_detector_type Eos
_diffrn_measured_fraction_theta_full 1.000
_diffrn_measured_fraction_theta_max 0.991
_diffrn_measurement_details
;
List of Runs (angles in degrees, time in seconds):

  # Type    Start    End  Width  t~exp~   \w     \q     \k     \f   Frames
--------------------------------------------------------------------------
  1  \w    -87.00   3.00   1.00    5.00    --  -18.14 -57.00  90.00   90
  2  \w     35.00  95.00   1.00    5.00    --   19.23 178.00  30.00   60
  3  \w    -50.00  41.00   1.00    5.00    --   19.23 -57.00 150.00   91
  4  \w     35.00  95.00   1.00    5.00    --   19.23 178.00 120.00   60
  5  \w    -11.00  25.00   1.00    5.00    --   19.23  77.00 -90.00   36
;
_diffrn_measurement_device 'four-circle diffractometer'
_diffrn_measurement_device_type 'SuperNova, Single source at offset/far, Eos'
_diffrn_measurement_method '\w scans'
_diffrn_orient_matrix_type 'CrysAlisPro convention (1999,Acta A55,543-557)'
_diffrn_orient_matrix_UB_11 0.0165799000
_diffrn_orient_matrix_UB_12 0.0476238000
_diffrn_orient_matrix_UB_13 -0.0287476000
_diffrn_orient_matrix_UB_21 0.0382867000
_diffrn_orient_matrix_UB_22 -0.0048949000
_diffrn_orient_matrix_UB_23 0.0395434000
_diffrn_orient_matrix_UB_31 0.0157812000
_diffrn_orient_matrix_UB_32 -0.0378834000
_diffrn_orient_matrix_UB_33 -0.0412530000
_diffrn_radiation_monochromator mirror
_diffrn_radiation_probe x-ray
_diffrn_radiation_type MoK\a
_diffrn_radiation_wavelength 0.71073
_diffrn_reflns_av_R_equivalents 0.0285
_diffrn_reflns_av_unetI/netI 0.0324
_diffrn_reflns_Laue_measured_fraction_full 1.000
_diffrn_reflns_Laue_measured_fraction_max 0.991
_diffrn_reflns_limit_h_max 20
_diffrn_reflns_limit_h_min -20
_diffrn_reflns_limit_k_max 14
_diffrn_reflns_limit_k_min -14
_diffrn_reflns_limit_l_max 13
_diffrn_reflns_limit_l_min -14
_diffrn_reflns_number 13481
_diffrn_reflns_point_group_measured_fraction_full 1.000
_diffrn_reflns_point_group_measured_fraction_max 0.991
_diffrn_reflns_theta_full 25.242
_diffrn_reflns_theta_max 26.994
_diffrn_reflns_theta_min 2.170
_diffrn_source 'micro-focus sealed X-ray tube'
_diffrn_source_type 'SuperNova (Mo) X-ray Source'
_exptl_absorpt_coefficient_mu 0.668
_exptl_absorpt_correction_T_max 0.936
_exptl_absorpt_correction_T_min 0.893
_exptl_absorpt_correction_type analytical
_exptl_absorpt_process_details
;
CrysAlisPro 1.171.39.43c (Rigaku Oxford Diffraction, 2018)
Analytical numeric absorption correction using a multifaceted crystal
			model based on expressions derived by R.C. Clark & J.S. Reid.
(Clark, R. C. & Reid, J. S. (1995). Acta Cryst. A51, 887-897)
Empirical absorption correction using spherical harmonics,
 implemented in SCALE3 ABSPACK scaling algorithm.
;
_exptl_crystal_colour 'light yellow'
_exptl_crystal_colour_modifier light
_exptl_crystal_colour_primary yellow
_exptl_crystal_density_diffrn 1.489
_exptl_crystal_description cube
_exptl_crystal_F_000 960
_exptl_crystal_size_max 0.244
_exptl_crystal_size_mid 0.191
_exptl_crystal_size_min 0.129
_refine_diff_density_max 0.356
_refine_diff_density_min -0.388
_refine_diff_density_rms 0.066
_refine_ls_extinction_coef .
_refine_ls_extinction_method none
_refine_ls_goodness_of_fit_ref 1.044
_refine_ls_hydrogen_treatment mixed
_refine_ls_matrix_type full
_refine_ls_number_parameters 258
_refine_ls_number_reflns 4470
_refine_ls_number_restraints 1
_refine_ls_restrained_S_all 1.044
_refine_ls_R_factor_all 0.0301
_refine_ls_R_factor_gt 0.0251
_refine_ls_shift/su_max 0.001
_refine_ls_shift/su_mean 0.000
_refine_ls_structure_factor_coef Fsqd
_refine_ls_weighting_details 'w=1/[\s^2^(Fo^2^)+(0.0258P)^2^+1.0737P] where P=(Fo^2^+2Fc^2^)/3'
_refine_ls_weighting_scheme calc
_refine_ls_wR_factor_gt 0.0613
_refine_ls_wR_factor_ref 0.0643
_reflns_Friedel_coverage 0.000
_reflns_Friedel_fraction_full .
_reflns_Friedel_fraction_max .
_reflns_number_gt 3931
_reflns_number_total 4470
_reflns_threshold_expression 'I > 2\s(I)'
_cod_data_source_file ICA-2020-503-119414.cif
_cod_data_source_block 1
_cod_original_cell_volume 2067.53(7)
_cod_database_code 1565310
_chemical_oxdiff_formula 'C19 H29 Mo1 N1 O6'
_shelx_space_group_comment
;
The symmetry employed for this shelxl refinement is uniquely defined
by the following loop, which should always be used as a source of
symmetry information in preference to the above space-group names.
They are only intended as comments.
;
_reflns_odcompleteness_completeness 99.95
_reflns_odcompleteness_iscentric 1
_reflns_odcompleteness_theta 26.32
_olex2_refinement_description
;
1. Fixed Uiso
 At 1.2 times of:
  All C(H) groups, All C(H,H) groups
 At 1.5 times of:
  All C(H,H,H) groups
2. Restrained distances
 O6-H6
 0.8 with sigma of 0.02
3.a Secondary CH2 refined with riding coordinates:
 C10(H10A,H10B), C11(H11A,H11B), C12(H12A,H12B)
3.b Aromatic/amide H refined with riding coordinates:
 C3(H3), C5(H5A), C7(H7)
3.c Idealised Me refined as rotating group:
 C14(H14A,H14B,H14C), C15(H15A,H15B,H15C), C16(H16A,H16B,H16C), C18(H18A,H18B,
 H18C), C19(H19A,H19B,H19C), C20(H20A,H20B,H20C)
;

loop_
_space_group_symop_operation_xyz
'x, y, z'
'-x, y+1/2, -z+1/2'
'-x, -y, -z'
'x, -y-1/2, z-1/2'

loop_
_atom_site_label
_atom_site_type_symbol
_atom_site_fract_x
_atom_site_fract_y
_atom_site_fract_z
_atom_site_U_iso_or_equiv
_atom_site_adp_type
_atom_site_occupancy
_atom_site_site_symmetry_order
_atom_site_calc_flag
_atom_site_refinement_flags_posn
_atom_site_refinement_flags_adp
_atom_site_refinement_flags_occupancy
_atom_site_disorder_assembly
_atom_site_disorder_group
Mo1 Mo 0.37672(2) 0.50612(2) 0.30443(2) 0.01191(6) Uani 1 1 d . . . . .
O1 O 0.29652(8) 0.45826(11) 0.16922(12) 0.0178(3) Uani 1 1 d . . . . .
O2 O 0.35601(8) 0.40944(11) 0.41344(11) 0.0167(3) Uani 1 1 d . . . . .
O3 O 0.32939(9) 0.62959(12) 0.33936(13) 0.0237(3) Uani 1 1 d . . . . .
O4 O 0.49138(8) 0.53785(11) 0.36410(11) 0.0146(3) Uani 1 1 d . . . . .
O5 O 0.56148(8) 0.83885(11) 0.27612(12) 0.0129(3) Uani 1 1 d . . . . .
H5 H 0.5673(14) 0.826(2) 0.347(2) 0.024(6) Uiso 1 1 d . . . . .
O6 O 0.55581(9) 0.72827(12) -0.00065(12) 0.0159(3) Uani 1 1 d D . . . .
H6 H 0.5781(15) 0.7857(17) 0.017(2) 0.041(8) Uiso 1 1 d D . . . .
N8 N 0.43008(9) 0.59583(12) 0.14897(13) 0.0110(3) Uani 1 1 d . . . . .
C1 C 0.26416(12) 0.49537(14) 0.05875(18) 0.0138(4) Uani 1 1 d . . . . .
C2 C 0.18861(12) 0.44701(16) 0.00205(18) 0.0178(4) Uani 1 1 d . . . . .
C3 C 0.15721(13) 0.48783(16) -0.11255(19) 0.0194(4) Uani 1 1 d . . . . .
H3 H 0.106876 0.457129 -0.150238 0.023 Uiso 1 1 calc R . . . .
C4 C 0.19687(12) 0.57229(16) -0.17441(17) 0.0174(4) Uani 1 1 d . . . . .
C5 C 0.27150(12) 0.61669(15) -0.11601(17) 0.0155(4) Uani 1 1 d . . . . .
H5A H 0.299420 0.673045 -0.154242 0.019 Uiso 1 1 calc R . . . .
C6 C 0.30616(11) 0.57922(15) -0.00108(16) 0.0129(4) Uani 1 1 d . . . . .
C7 C 0.38723(11) 0.62494(15) 0.04747(16) 0.0130(4) Uani 1 1 d . . . . .
H7 H 0.410616 0.680064 0.001779 0.016 Uiso 1 1 calc R . . . .
C9 C 0.51227(11) 0.65134(14) 0.18849(15) 0.0106(3) Uani 1 1 d . . . . .
C10 C 0.55243(11) 0.57645(15) 0.29368(16) 0.0131(4) Uani 1 1 d . . . . .
H10A H 0.579710 0.510684 0.262304 0.016 Uiso 1 1 calc R . . . .
H10B H 0.594997 0.620619 0.343836 0.016 Uiso 1 1 calc R . . . .
C11 C 0.49010(11) 0.77432(15) 0.22449(16) 0.0115(4) Uani 1 1 d . . . . .
H11A H 0.463084 0.814342 0.153553 0.014 Uiso 1 1 calc R . . . .
H11B H 0.450130 0.770174 0.282078 0.014 Uiso 1 1 calc R . . . .
C12 C 0.57398(11) 0.64873(15) 0.09578(16) 0.0128(4) Uani 1 1 d . . . . .
H12A H 0.630018 0.664435 0.136872 0.015 Uiso 1 1 calc R . . . .
H12B H 0.574402 0.571770 0.062360 0.015 Uiso 1 1 calc R . . . .
C13 C 0.14411(13) 0.35254(18) 0.0654(2) 0.0254(5) Uani 1 1 d . . . . .
C14 C 0.11947(14) 0.3988(2) 0.1846(2) 0.0363(6) Uani 1 1 d . . . . .
H14A H 0.169360 0.418292 0.238202 0.055 Uiso 1 1 calc GR . . . .
H14B H 0.088645 0.340826 0.221275 0.055 Uiso 1 1 calc GR . . . .
H14C H 0.085021 0.466024 0.168745 0.055 Uiso 1 1 calc GR . . . .
C15 C 0.06295(15) 0.3121(2) -0.0117(2) 0.0387(6) Uani 1 1 d . . . . .
H15A H 0.024812 0.375764 -0.026478 0.058 Uiso 1 1 calc GR . . . .
H15B H 0.037268 0.252639 0.030308 0.058 Uiso 1 1 calc GR . . . .
H15C H 0.076004 0.282696 -0.087167 0.058 Uiso 1 1 calc GR . . . .
C16 C 0.20233(15) 0.2477(2) 0.0897(3) 0.0418(6) Uani 1 1 d . . . . .
H16A H 0.214821 0.217040 0.014518 0.063 Uiso 1 1 calc GR . . . .
H16B H 0.174900 0.189979 0.131748 0.063 Uiso 1 1 calc GR . . . .
H16C H 0.253624 0.270743 0.138179 0.063 Uiso 1 1 calc GR . . . .
C17 C 0.16103(13) 0.61915(18) -0.29949(19) 0.0234(4) Uani 1 1 d . . . . .
C18 C 0.13708(16) 0.74600(19) -0.2862(2) 0.0399(6) Uani 1 1 d . . . . .
H18A H 0.094947 0.751776 -0.233233 0.060 Uiso 1 1 calc GR . . . .
H18B H 0.115358 0.776632 -0.363892 0.060 Uiso 1 1 calc GR . . . .
H18C H 0.185977 0.788858 -0.253170 0.060 Uiso 1 1 calc GR . . . .
C19 C 0.22773(15) 0.6099(2) -0.3857(2) 0.0375(6) Uani 1 1 d . . . . .
H19A H 0.275930 0.655226 -0.355061 0.056 Uiso 1 1 calc GR . . . .
H19B H 0.204626 0.637650 -0.463997 0.056 Uiso 1 1 calc GR . . . .
H19C H 0.244240 0.530933 -0.391702 0.056 Uiso 1 1 calc GR . . . .
C20 C 0.08249(14) 0.55376(18) -0.3558(2) 0.0259(5) Uani 1 1 d . . . . .
H20A H 0.096081 0.473955 -0.363874 0.039 Uiso 1 1 calc GR . . . .
H20B H 0.062984 0.585269 -0.433924 0.039 Uiso 1 1 calc GR . . . .
H20C H 0.039183 0.561073 -0.304923 0.039 Uiso 1 1 calc GR . . . .

loop_
_atom_site_aniso_label
_atom_site_aniso_U_11
_atom_site_aniso_U_22
_atom_site_aniso_U_33
_atom_site_aniso_U_23
_atom_site_aniso_U_13
_atom_site_aniso_U_12
Mo1 0.01468(10) 0.00918(9) 0.01236(10) 0.00178(5) 0.00360(7) 0.00120(6)
O1 0.0146(7) 0.0160(7) 0.0216(7) 0.0081(5) -0.0016(6) -0.0031(5)
O2 0.0205(7) 0.0145(6) 0.0158(7) 0.0011(5) 0.0053(6) 0.0005(5)
O3 0.0283(8) 0.0145(7) 0.0305(8) 0.0027(6) 0.0121(7) 0.0051(6)
O4 0.0191(7) 0.0149(6) 0.0094(6) 0.0015(5) 0.0007(5) -0.0024(5)
O5 0.0183(7) 0.0116(6) 0.0083(7) 0.0006(5) -0.0004(5) -0.0052(5)
O6 0.0233(8) 0.0135(7) 0.0108(7) -0.0001(5) 0.0021(6) -0.0035(6)
N8 0.0124(8) 0.0081(7) 0.0121(8) -0.0012(6) 0.0005(6) -0.0004(6)
C1 0.0134(10) 0.0099(9) 0.0177(10) 0.0003(7) 0.0003(8) 0.0038(7)
C2 0.0145(10) 0.0129(9) 0.0259(11) 0.0012(8) 0.0027(8) -0.0013(7)
C3 0.0137(10) 0.0163(9) 0.0256(11) -0.0009(8) -0.0067(8) -0.0020(7)
C4 0.0173(10) 0.0142(9) 0.0190(10) -0.0009(7) -0.0038(8) 0.0015(7)
C5 0.0164(10) 0.0118(9) 0.0174(10) 0.0020(7) -0.0007(8) -0.0003(7)
C6 0.0130(9) 0.0110(8) 0.0140(9) -0.0004(7) -0.0007(7) 0.0009(7)
C7 0.0160(9) 0.0096(8) 0.0136(9) 0.0003(7) 0.0025(7) 0.0001(7)
C9 0.0124(9) 0.0086(8) 0.0101(8) -0.0010(6) -0.0008(7) -0.0012(7)
C10 0.0154(9) 0.0116(8) 0.0119(9) 0.0001(7) 0.0004(7) 0.0000(7)
C11 0.0129(9) 0.0091(8) 0.0120(9) 0.0004(6) 0.0003(7) -0.0009(7)
C12 0.0140(9) 0.0129(9) 0.0113(9) -0.0002(7) 0.0006(7) -0.0002(7)
C13 0.0175(11) 0.0225(11) 0.0346(12) 0.0080(9) -0.0020(9) -0.0087(8)
C14 0.0237(12) 0.0503(16) 0.0354(14) 0.0133(11) 0.0057(11) -0.0113(11)
C15 0.0274(13) 0.0373(14) 0.0484(15) 0.0120(11) -0.0057(11) -0.0198(11)
C16 0.0326(14) 0.0184(11) 0.0715(19) 0.0140(12) -0.0031(13) -0.0084(10)
C17 0.0208(11) 0.0223(11) 0.0237(11) 0.0035(8) -0.0092(9) -0.0012(8)
C18 0.0435(15) 0.0187(11) 0.0482(15) 0.0052(10) -0.0277(12) 0.0001(10)
C19 0.0281(13) 0.0580(17) 0.0233(12) 0.0142(11) -0.0073(10) -0.0089(12)
C20 0.0227(11) 0.0251(11) 0.0260(11) -0.0006(9) -0.0107(9) 0.0002(9)

loop_
_atom_type_symbol
_atom_type_description
_atom_type_scat_dispersion_real
_atom_type_scat_dispersion_imag
_atom_type_scat_source
C C 0.0033 0.0016 'International Tables Vol C Tables 4.2.6.8 and 6.1.1.4'
H H 0.0000 0.0000 'International Tables Vol C Tables 4.2.6.8 and 6.1.1.4'
Mo Mo -1.6832 0.6857 'International Tables Vol C Tables 4.2.6.8 and 6.1.1.4'
N N 0.0061 0.0033 'International Tables Vol C Tables 4.2.6.8 and 6.1.1.4'
O O 0.0106 0.0060 'International Tables Vol C Tables 4.2.6.8 and 6.1.1.4'

loop_
_exptl_crystal_face_index_h
_exptl_crystal_face_index_k
_exptl_crystal_face_index_l
_exptl_crystal_face_perp_dist
-13 -11 9 0.0669
13 11 -9 0.0752
10 -11 -11 0.0771
-6 14 8 0.0866
19 -5 5 0.0982
-19 6 -4 0.0762
-8 10 12 0.0775
-22 -2 1 0.0581
22 4 1 0.0598

loop_
_geom_angle_atom_site_label_1
_geom_angle_atom_site_label_2
_geom_angle_atom_site_label_3
_geom_angle
_geom_angle_site_symmetry_1
_geom_angle_site_symmetry_3
O1 Mo1 O5 74.87(5) . 2_645
O1 Mo1 N8 79.30(5) . .
O2 Mo1 O1 101.21(6) . .
O2 Mo1 O4 98.51(6) . .
O2 Mo1 O5 82.37(5) . 2_645
O2 Mo1 N8 164.08(6) . .
O3 Mo1 O1 98.79(7) . .
O3 Mo1 O2 104.69(6) . .
O3 Mo1 O4 101.36(6) . .
O3 Mo1 O5 171.49(6) . 2_645
O3 Mo1 N8 90.86(6) . .
O4 Mo1 O1 147.08(6) . .
O4 Mo1 O5 81.99(5) . 2_645
O4 Mo1 N8 74.66(5) . .
N8 Mo1 O5 82.43(5) . 2_645
C1 O1 Mo1 139.55(12) . .
C10 O4 Mo1 125.19(11) . .
Mo1 O5 H5 121.4(17) 2_655 .
C11 O5 Mo1 128.45(11) . 2_655
C11 O5 H5 106.5(16) . .
C12 O6 H6 109(2) . .
C7 N8 Mo1 125.31(12) . .
C7 N8 C9 119.67(15) . .
C9 N8 Mo1 112.40(10) . .
O1 C1 C2 119.20(17) . .
O1 C1 C6 120.65(17) . .
C6 C1 C2 120.13(18) . .
C1 C2 C13 120.29(17) . .
C3 C2 C1 117.39(18) . .
C3 C2 C13 122.33(18) . .
C2 C3 H3 118.0 . .
C2 C3 C4 124.05(18) . .
C4 C3 H3 118.0 . .
C3 C4 C17 123.92(18) . .
C5 C4 C3 116.72(18) . .
C5 C4 C17 119.34(17) . .
C4 C5 H5A 119.1 . .
C4 C5 C6 121.89(17) . .
C6 C5 H5A 119.1 . .
C1 C6 C7 122.88(17) . .
C5 C6 C1 119.80(17) . .
C5 C6 C7 117.21(16) . .
N8 C7 C6 125.50(17) . .
N8 C7 H7 117.2 . .
C6 C7 H7 117.2 . .
N8 C9 C10 104.25(14) . .
N8 C9 C11 104.76(14) . .
N8 C9 C12 114.93(14) . .
C10 C9 C11 114.47(14) . .
C12 C9 C10 105.42(14) . .
C12 C9 C11 112.95(14) . .
O4 C10 C9 110.95(14) . .
O4 C10 H10A 109.4 . .
O4 C10 H10B 109.4 . .
C9 C10 H10A 109.4 . .
C9 C10 H10B 109.4 . .
H10A C10 H10B 108.0 . .
O5 C11 C9 113.17(15) . .
O5 C11 H11A 108.9 . .
O5 C11 H11B 108.9 . .
C9 C11 H11A 108.9 . .
C9 C11 H11B 108.9 . .
H11A C11 H11B 107.8 . .
O6 C12 C9 114.66(15) . .
O6 C12 H12A 108.6 . .
O6 C12 H12B 108.6 . .
C9 C12 H12A 108.6 . .
C9 C12 H12B 108.6 . .
H12A C12 H12B 107.6 . .
C2 C13 C14 109.92(18) . .
C2 C13 C15 111.86(18) . .
C2 C13 C16 109.85(17) . .
C15 C13 C14 107.19(18) . .
C15 C13 C16 107.82(19) . .
C16 C13 C14 110.1(2) . .
C13 C14 H14A 109.5 . .
C13 C14 H14B 109.5 . .
C13 C14 H14C 109.5 . .
H14A C14 H14B 109.5 . .
H14A C14 H14C 109.5 . .
H14B C14 H14C 109.5 . .
C13 C15 H15A 109.5 . .
C13 C15 H15B 109.5 . .
C13 C15 H15C 109.5 . .
H15A C15 H15B 109.5 . .
H15A C15 H15C 109.5 . .
H15B C15 H15C 109.5 . .
C13 C16 H16A 109.5 . .
C13 C16 H16B 109.5 . .
C13 C16 H16C 109.5 . .
H16A C16 H16B 109.5 . .
H16A C16 H16C 109.5 . .
H16B C16 H16C 109.5 . .
C18 C17 C4 108.63(17) . .
C18 C17 C19 109.4(2) . .
C19 C17 C4 109.84(17) . .
C20 C17 C4 112.54(17) . .
C20 C17 C18 108.26(18) . .
C20 C17 C19 108.11(18) . .
C17 C18 H18A 109.5 . .
C17 C18 H18B 109.5 . .
C17 C18 H18C 109.5 . .
H18A C18 H18B 109.5 . .
H18A C18 H18C 109.5 . .
H18B C18 H18C 109.5 . .
C17 C19 H19A 109.5 . .
C17 C19 H19B 109.5 . .
C17 C19 H19C 109.5 . .
H19A C19 H19B 109.5 . .
H19A C19 H19C 109.5 . .
H19B C19 H19C 109.5 . .
C17 C20 H20A 109.5 . .
C17 C20 H20B 109.5 . .
C17 C20 H20C 109.5 . .
H20A C20 H20B 109.5 . .
H20A C20 H20C 109.5 . .
H20B C20 H20C 109.5 . .

loop_
_geom_bond_atom_site_label_1
_geom_bond_atom_site_label_2
_geom_bond_distance
_geom_bond_site_symmetry_2
Mo1 O1 1.9300(14) .
Mo1 O2 1.7237(12) .
Mo1 O3 1.6942(13) .
Mo1 O4 1.9060(13) .
Mo1 O5 2.4123(12) 2_645
Mo1 N8 2.2912(14) .
O1 C1 1.345(2) .
O4 C10 1.411(2) .
O5 H5 0.80(2) .
O5 C11 1.424(2) .
O6 H6 0.770(17) .
O6 C12 1.421(2) .
N8 C7 1.290(2) .
N8 C9 1.481(2) .
C1 C2 1.407(3) .
C1 C6 1.405(2) .
C2 C3 1.396(3) .
C2 C13 1.535(3) .
C3 H3 0.9300 .
C3 C4 1.403(3) .
C4 C5 1.384(3) .
C4 C17 1.539(3) .
C5 H5A 0.9300 .
C5 C6 1.399(3) .
C6 C7 1.441(2) .
C7 H7 0.9300 .
C9 C10 1.534(2) .
C9 C11 1.540(2) .
C9 C12 1.529(2) .
C10 H10A 0.9700 .
C10 H10B 0.9700 .
C11 H11A 0.9700 .
C11 H11B 0.9700 .
C12 H12A 0.9700 .
C12 H12B 0.9700 .
C13 C14 1.539(3) .
C13 C15 1.535(3) .
C13 C16 1.537(3) .
C14 H14A 0.9600 .
C14 H14B 0.9600 .
C14 H14C 0.9600 .
C15 H15A 0.9600 .
C15 H15B 0.9600 .
C15 H15C 0.9600 .
C16 H16A 0.9600 .
C16 H16B 0.9600 .
C16 H16C 0.9600 .
C17 C18 1.536(3) .
C17 C19 1.538(3) .
C17 C20 1.532(3) .
C18 H18A 0.9600 .
C18 H18B 0.9600 .
C18 H18C 0.9600 .
C19 H19A 0.9600 .
C19 H19B 0.9600 .
C19 H19C 0.9600 .
C20 H20A 0.9600 .
C20 H20B 0.9600 .
C20 H20C 0.9600 .

loop_
_geom_hbond_atom_site_label_D
_geom_hbond_atom_site_label_H
_geom_hbond_atom_site_label_A
_geom_hbond_distance_DH
_geom_hbond_distance_HA
_geom_hbond_distance_DA
_geom_hbond_angle_DHA
_geom_hbond_site_symmetry_A
_geom_hbond_publ_flag
O5 H5 O6 0.80(2) 1.85(2) 2.6298(18) 165(2) 4_576 yes
O6 H6 O2 0.770(17) 1.890(17) 2.6485(19) 168(3) 2_655 yes

loop_
_geom_torsion_atom_site_label_1
_geom_torsion_atom_site_label_2
_geom_torsion_atom_site_label_3
_geom_torsion_atom_site_label_4
_geom_torsion
_geom_torsion_site_symmetry_1
_geom_torsion_site_symmetry_2
_geom_torsion_site_symmetry_3
_geom_torsion_site_symmetry_4
Mo1 O1 C1 C2 -162.25(14) . . . .
Mo1 O1 C1 C6 19.4(3) . . . .
Mo1 O4 C10 C9 31.60(19) . . . .
Mo1 O5 C11 C9 113.29(14) 2_655 . . .
Mo1 N8 C7 C6 -18.9(2) . . . .
Mo1 N8 C9 C10 30.36(15) . . . .
Mo1 N8 C9 C11 -90.22(13) . . . .
Mo1 N8 C9 C12 145.23(12) . . . .
O1 C1 C2 C3 -179.94(17) . . . .
O1 C1 C2 C13 -0.4(3) . . . .
O1 C1 C6 C5 179.97(16) . . . .
O1 C1 C6 C7 3.8(3) . . . .
N8 C9 C10 O4 -37.56(18) . . . .
N8 C9 C11 O5 174.51(13) . . . .
N8 C9 C12 O6 75.84(19) . . . .
C1 C2 C3 C4 0.9(3) . . . .
C1 C2 C13 C14 60.9(2) . . . .
C1 C2 C13 C15 179.83(19) . . . .
C1 C2 C13 C16 -60.5(3) . . . .
C1 C6 C7 N8 -0.2(3) . . . .
C2 C1 C6 C5 1.7(3) . . . .
C2 C1 C6 C7 -174.53(17) . . . .
C2 C3 C4 C5 -0.2(3) . . . .
C2 C3 C4 C17 -178.50(19) . . . .
C3 C2 C13 C14 -119.6(2) . . . .
C3 C2 C13 C15 -0.6(3) . . . .
C3 C2 C13 C16 119.1(2) . . . .
C3 C4 C5 C6 0.2(3) . . . .
C3 C4 C17 C18 113.2(2) . . . .
C3 C4 C17 C19 -127.2(2) . . . .
C3 C4 C17 C20 -6.7(3) . . . .
C4 C5 C6 C1 -1.0(3) . . . .
C4 C5 C6 C7 175.44(17) . . . .
C5 C4 C17 C18 -65.1(2) . . . .
C5 C4 C17 C19 54.6(2) . . . .
C5 C4 C17 C20 175.08(18) . . . .
C5 C6 C7 N8 -176.46(17) . . . .
C6 C1 C2 C3 -1.6(3) . . . .
C6 C1 C2 C13 177.95(17) . . . .
C7 N8 C9 C10 -167.00(15) . . . .
C7 N8 C9 C11 72.42(18) . . . .
C7 N8 C9 C12 -52.1(2) . . . .
C9 N8 C7 C6 -179.12(16) . . . .
C10 C9 C11 O5 60.96(19) . . . .
C10 C9 C12 O6 -169.97(14) . . . .
C11 C9 C10 O4 76.29(18) . . . .
C11 C9 C12 O6 -44.3(2) . . . .
C12 C9 C10 O4 -158.97(14) . . . .
C12 C9 C11 O5 -59.69(19) . . . .
C13 C2 C3 C4 -178.64(19) . . . .
C17 C4 C5 C6 178.60(17) . . . .

loop_
_exptl_oxdiff_crystal_face_indexfrac_h
_exptl_oxdiff_crystal_face_indexfrac_k
_exptl_oxdiff_crystal_face_indexfrac_l
_exptl_oxdiff_crystal_face_x
_exptl_oxdiff_crystal_face_y
_exptl_oxdiff_crystal_face_z
-13.0064 -10.9715 9.0266 -0.9976 -0.0873 -0.1620
13.0064 10.9715 -9.0266 0.9976 0.0873 0.1620
9.9900 -11.0004 -10.9996 -0.0420 0.0014 1.0282
-5.9883 13.9921 7.9917 0.3373 0.0183 -0.9543
18.9978 -5.0258 5.0046 -0.0682 0.9499 0.2837
-18.9968 6.0245 -4.0050 0.0871 -0.9152 -0.3628
-7.9904 9.9980 12.0011 -0.0013 0.1197 -0.9999
-22.0017 -1.9643 1.0108 -0.4874 -0.7928 -0.3145
22.0035 3.9615 0.9885 0.5251 0.8621 0.1564
